data_1558122
loop_
_publ_author_name
'Clark, Ryan'
'Nawawi, Mohd A.'
'Dobre, Ana'
'Pugh, David'
'Liu, Qingshan'
'Ivanov, Aleksandar P.'
'White, Andrew J. P.'
'Edel, Joshua B.'
'Kuimova, Marina K.'
'McIntosh, Alastair J. S.'
'Welton, Tom'

_publ_section_title
;
 The effect of structural heterogeneity upon the microviscosity of ionic
 liquids.
;
_journal_issue 24
_journal_name_full 'Chemical science'
_journal_page_first 6121
_journal_page_last 6133
_journal_paper_doi 10.1039/d0sc02009e
_journal_volume 11
_journal_year 2020
_chemical_formula_moiety 'C21 H21 N2 S2, I, C H2 Cl2'
_chemical_formula_sum 'C22 H23 Cl2 I N2 S2'
_chemical_formula_weight 577.34
_space_group_crystal_system triclinic
_space_group_IT_number 2
_space_group_name_Hall '-P 1'
_space_group_name_H-M_alt 'P -1'
_atom_sites_solution_hydrogens geom
_audit_creation_method SHELXL-2018/3
_audit_update_record
;
2020-04-06 deposited with the CCDC.	2020-05-27 downloaded from the CCDC.
;
_cell_angle_alpha 82.670(4)
_cell_angle_beta 78.619(4)
_cell_angle_gamma 79.315(5)
_cell_formula_units_Z 2
_cell_length_a 7.9187(4)
_cell_length_b 12.1261(7)
_cell_length_c 13.0689(6)
_cell_measurement_reflns_used 3809
_cell_measurement_temperature 173.05(10)
_cell_measurement_theta_max 29.9800
_cell_measurement_theta_min 2.5130
_cell_volume 1203.50(11)
_computing_cell_refinement 'CrysAlisPro 1.171.38.46 (Rigaku OD, 2015)'
_computing_data_collection 'CrysAlisPro 1.171.38.46 (Rigaku OD, 2015)'
_computing_data_reduction 'CrysAlisPro 1.171.38.46 (Rigaku OD, 2015)'
_computing_molecular_graphics 'ORTEP-3, Mercury'
_computing_structure_refinement 'SHELXL-2018/3 (Sheldrick, 2018)'
_computing_structure_solution 'Olex-2, WinGX'
_diffrn_ambient_environment N~2~
_diffrn_ambient_temperature 173.05(10)
_diffrn_detector 'CCD plate'
_diffrn_detector_area_resol_mean 16.0382
_diffrn_detector_type Eos
_diffrn_measured_fraction_theta_full 0.995
_diffrn_measured_fraction_theta_max 0.989
_diffrn_measurement_device 'four-circle diffractometer'
_diffrn_measurement_device_type 'Xcalibur, Eos'
_diffrn_radiation_monochromator graphite
_diffrn_radiation_probe x-ray
_diffrn_radiation_type 'Mo K\a'
_diffrn_radiation_wavelength 0.71073
_diffrn_reflns_av_R_equivalents 0.0358
_diffrn_reflns_av_unetI/netI 0.0515
_diffrn_reflns_Laue_measured_fraction_full 0.995
_diffrn_reflns_Laue_measured_fraction_max 0.989
_diffrn_reflns_limit_h_max 10
_diffrn_reflns_limit_h_min -8
_diffrn_reflns_limit_k_max 15
_diffrn_reflns_limit_k_min -15
_diffrn_reflns_limit_l_max 16
_diffrn_reflns_limit_l_min -16
_diffrn_reflns_number 8396
_diffrn_reflns_point_group_measured_fraction_full 0.995
_diffrn_reflns_point_group_measured_fraction_max 0.989
_diffrn_reflns_theta_full 25.242
_diffrn_reflns_theta_max 27.481
_diffrn_reflns_theta_min 2.919
_diffrn_source 'fine-focus sealed X-ray tube'
_diffrn_source_type 'Enhance (Mo) X-ray Source'
_exptl_absorpt_coefficient_mu 1.738
_exptl_absorpt_correction_T_max 1.00000
_exptl_absorpt_correction_T_min 0.84159
_exptl_absorpt_correction_type multi-scan
_exptl_absorpt_process_details
;
CrysAlisPro 1.171.38.46 (Rigaku Oxford Diffraction, 2015)
Empirical absorption correction using spherical harmonics,
 implemented in SCALE3 ABSPACK scaling algorithm.
;
_exptl_crystal_colour pink
_exptl_crystal_density_diffrn 1.593
_exptl_crystal_description block
_exptl_crystal_F_000 576
_exptl_crystal_size_max 0.400
_exptl_crystal_size_mid 0.400
_exptl_crystal_size_min 0.350
_refine_diff_density_max 0.579
_refine_diff_density_min -0.616
_refine_diff_density_rms 0.085
_refine_ls_extinction_method none
_refine_ls_goodness_of_fit_ref 1.048
_refine_ls_hydrogen_treatment constr
_refine_ls_matrix_type full
_refine_ls_number_parameters 264
_refine_ls_number_reflns 5456
_refine_ls_number_restraints 0
_refine_ls_restrained_S_all 1.048
_refine_ls_R_factor_all 0.0399
_refine_ls_R_factor_gt 0.0329
_refine_ls_shift/su_max 0.032
_refine_ls_shift/su_mean 0.002
_refine_ls_structure_factor_coef Fsqd
_refine_ls_weighting_details 'w=1/[\s^2^(Fo^2^)+(0.0299P)^2^] where P=(Fo^2^+2Fc^2^)/3'
_refine_ls_weighting_scheme calc
_refine_ls_wR_factor_gt 0.0738
_refine_ls_wR_factor_ref 0.0785
_reflns_Friedel_coverage 0.000
_reflns_number_gt 4780
_reflns_number_total 5456
_reflns_threshold_expression 'I > 2\s(I)'
_cod_data_source_file d0sc02009e2.cif
_cod_data_source_block Cy3_I
_cod_depositor_comments
;Adding full bibliography for 1558120--1558126.cif.

 Adding full bibliography for 1558120--1558126.cif.
;
_cod_database_code 1558122
_shelx_shelxl_version_number 2018/3
_shelx_space_group_comment
;
The symmetry employed for this shelxl refinement is uniquely defined
by the following loop, which should always be used as a source of
symmetry information in preference to the above space-group names.
They are only intended as comments.
;
_shelx_estimated_absorpt_t_min 0.543
_shelx_estimated_absorpt_t_max 0.581
_oxdiff_exptl_absorpt_empirical_full_min 0.765
_oxdiff_exptl_absorpt_empirical_full_max 1.204
_oxdiff_exptl_absorpt_empirical_details
;
Empirical correction (ABSPACK) includes:
- Absorption correction using spherical harmonics
- Frame scaling
;

loop_
_space_group_symop_operation_xyz
'x, y, z'
'-x, -y, -z'

loop_
_atom_site_label
_atom_site_type_symbol
_atom_site_fract_x
_atom_site_fract_y
_atom_site_fract_z
_atom_site_U_iso_or_equiv
_atom_site_adp_type
_atom_site_occupancy
_atom_site_site_symmetry_order
_atom_site_calc_flag
_atom_site_refinement_flags_posn
_atom_site_refinement_flags_adp
_atom_site_refinement_flags_occupancy
_atom_site_disorder_assembly
_atom_site_disorder_group
C1 C 0.0836(3) 0.6640(2) -0.0600(2) 0.0256(6) Uani 1 1 d . . . . .
C2 C -0.0258(3) 0.7681(2) -0.0520(3) 0.0307(6) Uani 1 1 d . . . . .
H2 H -0.061977 0.799578 0.013277 0.037 Uiso 1 1 calc R U . . .
C3 C -0.0798(4) 0.8239(3) -0.1417(3) 0.0366(7) Uani 1 1 d . . . . .
H3 H -0.154055 0.894954 -0.138157 0.044 Uiso 1 1 calc R U . . .
C4 C -0.0269(4) 0.7775(3) -0.2375(3) 0.0379(7) Uani 1 1 d . . . . .
H4 H -0.067387 0.816796 -0.298015 0.046 Uiso 1 1 calc R U . . .
C5 C 0.0837(4) 0.6749(3) -0.2457(2) 0.0337(7) Uani 1 1 d . . . . .
H5 H 0.120079 0.643562 -0.311126 0.040 Uiso 1 1 calc R U . . .
C6 C 0.1400(3) 0.6192(2) -0.1562(2) 0.0259(6) Uani 1 1 d . . . . .
C7 C 0.2801(3) 0.4802(2) -0.0491(2) 0.0234(5) Uani 1 1 d . . . . .
C8 C 0.3352(4) 0.4545(3) -0.2389(2) 0.0348(7) Uani 1 1 d . . . . .
H8A H 0.452966 0.415092 -0.229239 0.042 Uiso 1 1 calc R U . . .
H8B H 0.348797 0.508046 -0.302623 0.042 Uiso 1 1 calc R U . . .
C9 C 0.2274(5) 0.3689(3) -0.2543(3) 0.0512(9) Uani 1 1 d . . . . .
H9A H 0.219147 0.313152 -0.193015 0.077 Uiso 1 1 calc R U . . .
H9B H 0.283408 0.330850 -0.317107 0.077 Uiso 1 1 calc R U . . .
H9C H 0.110038 0.407355 -0.262749 0.077 Uiso 1 1 calc R U . . .
C10 C 0.3840(3) 0.3800(2) -0.0215(2) 0.0264(6) Uani 1 1 d . . . . .
H10 H 0.441527 0.333649 -0.075665 0.032 Uiso 1 1 calc R U . . .
C11 C 0.4095(3) 0.3430(2) 0.0797(2) 0.0265(6) Uani 1 1 d . . . . .
H11 H 0.350116 0.387734 0.134621 0.032 Uiso 1 1 calc R U . . .
C12 C 0.5174(3) 0.2439(2) 0.1045(2) 0.0278(6) Uani 1 1 d . . . . .
H12 H 0.573090 0.199066 0.049005 0.033 Uiso 1 1 calc R U . . .
C13 C 0.5745(4) 0.1735(3) 0.3938(2) 0.0342(7) Uani 1 1 d . . . . .
C14 C 0.5755(4) 0.1679(3) 0.5004(3) 0.0462(8) Uani 1 1 d . . . . .
H14 H 0.504513 0.224131 0.541523 0.055 Uiso 1 1 calc R U . . .
C15 C 0.6801(5) 0.0802(3) 0.5452(3) 0.0524(9) Uani 1 1 d . . . . .
H15 H 0.683023 0.076131 0.617936 0.063 Uiso 1 1 calc R U . . .
C16 C 0.7820(5) -0.0030(3) 0.4858(3) 0.0488(9) Uani 1 1 d . . . . .
H16 H 0.853604 -0.063167 0.518802 0.059 Uiso 1 1 calc R U . . .
C17 C 0.7819(4) -0.0005(3) 0.3800(3) 0.0391(7) Uani 1 1 d . . . . .
H17 H 0.851048 -0.058358 0.340055 0.047 Uiso 1 1 calc R U . . .
C18 C 0.6773(3) 0.0893(2) 0.3337(2) 0.0302(6) Uani 1 1 d . . . . .
C19 C 0.5510(3) 0.2047(2) 0.2043(2) 0.0258(6) Uani 1 1 d . . . . .
C20 C 0.7436(3) 0.0292(2) 0.1505(2) 0.0300(6) Uani 1 1 d . . . . .
H20A H 0.849914 -0.016592 0.172333 0.036 Uiso 1 1 calc R U . . .
H20B H 0.778724 0.070895 0.081617 0.036 Uiso 1 1 calc R U . . .
C21 C 0.6182(4) -0.0476(3) 0.1404(3) 0.0482(9) Uani 1 1 d . . . . .
H21A H 0.593331 -0.094650 0.206543 0.072 Uiso 1 1 calc R U . . .
H21B H 0.670895 -0.095858 0.083888 0.072 Uiso 1 1 calc R U . . .
H21C H 0.509260 -0.001890 0.124258 0.072 Uiso 1 1 calc R U . . .
C22 C 0.1289(6) 0.6162(4) 0.4136(3) 0.0858(15) Uani 1 1 d . . . . .
H22A H 0.089728 0.557323 0.382267 0.103 Uiso 1 1 calc R U . . .
H22B H 0.168523 0.672066 0.355944 0.103 Uiso 1 1 calc R U . . .
N1 N 0.2545(3) 0.51752(19) -0.14769(18) 0.0250(5) Uani 1 1 d . . . . .
N2 N 0.6603(3) 0.10996(19) 0.22852(18) 0.0262(5) Uani 1 1 d . . . . .
S1 S 0.17005(8) 0.57588(6) 0.03938(5) 0.02591(15) Uani 1 1 d . . . . .
S2 S 0.45808(9) 0.27467(7) 0.31602(6) 0.03595(18) Uani 1 1 d . . . . .
I1 I 0.19657(2) 0.82438(2) 0.17921(2) 0.03290(7) Uani 1 1 d . . . . .
Cl1 Cl 0.30381(13) 0.55461(10) 0.47499(9) 0.0676(3) Uani 1 1 d . . . . .
Cl2 Cl -0.04787(13) 0.68315(10) 0.49894(9) 0.0700(3) Uani 1 1 d . . . . .

loop_
_atom_site_aniso_label
_atom_site_aniso_U_11
_atom_site_aniso_U_22
_atom_site_aniso_U_33
_atom_site_aniso_U_23
_atom_site_aniso_U_13
_atom_site_aniso_U_12
C1 0.0189(11) 0.0265(14) 0.0320(16) -0.0034(12) -0.0035(11) -0.0058(10)
C2 0.0214(12) 0.0257(15) 0.0434(18) -0.0020(13) -0.0031(12) -0.0035(11)
C3 0.0277(14) 0.0297(16) 0.052(2) 0.0015(15) -0.0089(14) -0.0058(12)
C4 0.0335(15) 0.0405(18) 0.0417(19) 0.0101(15) -0.0147(14) -0.0118(14)
C5 0.0323(14) 0.0367(17) 0.0328(17) 0.0019(13) -0.0078(13) -0.0093(13)
C6 0.0218(12) 0.0274(14) 0.0287(15) -0.0013(12) -0.0035(11) -0.0066(11)
C7 0.0183(11) 0.0253(14) 0.0268(15) -0.0051(11) -0.0001(10) -0.0066(10)
C8 0.0390(15) 0.0372(17) 0.0237(15) -0.0051(13) 0.0016(12) -0.0007(13)
C9 0.065(2) 0.050(2) 0.043(2) -0.0208(18) -0.0047(17) -0.0130(18)
C10 0.0199(12) 0.0267(14) 0.0310(15) -0.0054(12) -0.0009(11) -0.0020(11)
C11 0.0188(11) 0.0280(15) 0.0318(16) -0.0048(12) -0.0011(11) -0.0038(10)
C12 0.0221(12) 0.0297(15) 0.0303(16) -0.0053(12) -0.0017(11) -0.0027(11)
C13 0.0299(14) 0.0465(19) 0.0270(16) -0.0017(14) -0.0006(12) -0.0143(13)
C14 0.0500(19) 0.061(2) 0.0289(18) -0.0080(17) 0.0015(15) -0.0183(17)
C15 0.062(2) 0.067(3) 0.0319(19) 0.0053(18) -0.0122(17) -0.024(2)
C16 0.0507(19) 0.059(2) 0.038(2) 0.0154(17) -0.0176(17) -0.0160(17)
C17 0.0374(16) 0.0392(18) 0.0411(19) 0.0064(15) -0.0108(14) -0.0101(14)
C18 0.0267(13) 0.0359(17) 0.0281(16) 0.0014(13) -0.0032(12) -0.0106(12)
C19 0.0201(12) 0.0273(14) 0.0290(15) -0.0052(12) 0.0005(11) -0.0045(11)
C20 0.0267(13) 0.0296(15) 0.0305(16) -0.0045(12) -0.0023(12) 0.0015(11)
C21 0.0422(17) 0.0387(19) 0.063(3) -0.0228(18) 0.0009(17) -0.0047(15)
C22 0.074(3) 0.123(4) 0.042(3) 0.022(3) -0.008(2) 0.006(3)
N1 0.0248(10) 0.0256(12) 0.0231(12) -0.0011(10) -0.0016(9) -0.0040(9)
N2 0.0236(10) 0.0275(12) 0.0268(13) -0.0020(10) -0.0040(9) -0.0034(9)
S1 0.0242(3) 0.0262(4) 0.0256(4) -0.0043(3) -0.0022(3) -0.0009(3)
S2 0.0326(4) 0.0385(4) 0.0330(4) -0.0101(3) 0.0026(3) -0.0009(3)
I1 0.03353(11) 0.03394(12) 0.03036(12) -0.00688(9) -0.00361(8) -0.00295(8)
Cl1 0.0609(6) 0.0804(8) 0.0543(6) -0.0022(5) -0.0053(5) -0.0011(5)
Cl2 0.0618(6) 0.0827(8) 0.0634(7) -0.0136(6) -0.0154(5) 0.0024(5)

loop_
_atom_type_symbol
_atom_type_description
_atom_type_scat_dispersion_real
_atom_type_scat_dispersion_imag
_atom_type_scat_source
C C 0.0033 0.0016 'International Tables Vol C Tables 4.2.6.8 and 6.1.1.4'
H H 0.0000 0.0000 'International Tables Vol C Tables 4.2.6.8 and 6.1.1.4'
N N 0.0061 0.0033 'International Tables Vol C Tables 4.2.6.8 and 6.1.1.4'
S S 0.1246 0.1234 'International Tables Vol C Tables 4.2.6.8 and 6.1.1.4'
I I -0.4742 1.8119 'International Tables Vol C Tables 4.2.6.8 and 6.1.1.4'
Cl Cl 0.1484 0.1585 'International Tables Vol C Tables 4.2.6.8 and 6.1.1.4'

loop_
_geom_angle_atom_site_label_1
_geom_angle_atom_site_label_2
_geom_angle_atom_site_label_3
_geom_angle
_geom_angle_site_symmetry_1
_geom_angle_site_symmetry_3
_geom_angle_publ_flag
C6 C1 C2 120.9(3) . . ?
C6 C1 S1 111.2(2) . . ?
C2 C1 S1 127.8(2) . . ?
C3 C2 C1 118.1(3) . . ?
C3 C2 H2 121.0 . . ?
C1 C2 H2 121.0 . . ?
C2 C3 C4 121.0(3) . . ?
C2 C3 H3 119.5 . . ?
C4 C3 H3 119.5 . . ?
C5 C4 C3 121.0(3) . . ?
C5 C4 H4 119.5 . . ?
C3 C4 H4 119.5 . . ?
C6 C5 C4 118.3(3) . . ?
C6 C5 H5 120.9 . . ?
C4 C5 H5 120.9 . . ?
C5 C6 C1 120.8(3) . . ?
C5 C6 N1 127.5(3) . . ?
C1 C6 N1 111.7(2) . . ?
N1 C7 C10 124.8(2) . . ?
N1 C7 S1 111.36(19) . . ?
C10 C7 S1 123.8(2) . . ?
N1 C8 C9 112.1(2) . . ?
N1 C8 H8A 109.2 . . ?
C9 C8 H8A 109.2 . . ?
N1 C8 H8B 109.2 . . ?
C9 C8 H8B 109.2 . . ?
H8A C8 H8B 107.9 . . ?
C8 C9 H9A 109.5 . . ?
C8 C9 H9B 109.5 . . ?
H9A C9 H9B 109.5 . . ?
C8 C9 H9C 109.5 . . ?
H9A C9 H9C 109.5 . . ?
H9B C9 H9C 109.5 . . ?
C11 C10 C7 124.2(3) . . ?
C11 C10 H10 117.9 . . ?
C7 C10 H10 117.9 . . ?
C12 C11 C10 123.0(3) . . ?
C12 C11 H11 118.5 . . ?
C10 C11 H11 118.5 . . ?
C11 C12 C19 125.2(3) . . ?
C11 C12 H12 117.4 . . ?
C19 C12 H12 117.4 . . ?
C14 C13 C18 120.3(3) . . ?
C14 C13 S2 129.1(3) . . ?
C18 C13 S2 110.6(2) . . ?
C15 C14 C13 119.0(3) . . ?
C15 C14 H14 120.5 . . ?
C13 C14 H14 120.5 . . ?
C14 C15 C16 120.8(3) . . ?
C14 C15 H15 119.6 . . ?
C16 C15 H15 119.6 . . ?
C17 C16 C15 121.6(3) . . ?
C17 C16 H16 119.2 . . ?
C15 C16 H16 119.2 . . ?
C16 C17 C18 117.9(3) . . ?
C16 C17 H17 121.1 . . ?
C18 C17 H17 121.1 . . ?
C17 C18 N2 127.5(3) . . ?
C17 C18 C13 120.5(3) . . ?
N2 C18 C13 112.0(3) . . ?
N2 C19 C12 125.4(2) . . ?
N2 C19 S2 110.7(2) . . ?
C12 C19 S2 123.9(2) . . ?
N2 C20 C21 110.3(2) . . ?
N2 C20 H20A 109.6 . . ?
C21 C20 H20A 109.6 . . ?
N2 C20 H20B 109.6 . . ?
C21 C20 H20B 109.6 . . ?
H20A C20 H20B 108.1 . . ?
C20 C21 H21A 109.5 . . ?
C20 C21 H21B 109.5 . . ?
H21A C21 H21B 109.5 . . ?
C20 C21 H21C 109.5 . . ?
H21A C21 H21C 109.5 . . ?
H21B C21 H21C 109.5 . . ?
Cl1 C22 Cl2 113.0(3) . . ?
Cl1 C22 H22A 109.0 . . ?
Cl2 C22 H22A 109.0 . . ?
Cl1 C22 H22B 109.0 . . ?
Cl2 C22 H22B 109.0 . . ?
H22A C22 H22B 107.8 . . ?
C7 N1 C6 114.7(2) . . ?
C7 N1 C8 123.1(2) . . ?
C6 N1 C8 122.2(2) . . ?
C19 N2 C18 115.3(2) . . ?
C19 N2 C20 121.9(2) . . ?
C18 N2 C20 122.6(2) . . ?
C7 S1 C1 90.91(13) . . ?
C13 S2 C19 91.47(14) . . ?

loop_
_geom_bond_atom_site_label_1
_geom_bond_atom_site_label_2
_geom_bond_distance
_geom_bond_site_symmetry_2
_geom_bond_publ_flag
C1 C6 1.392(4) . ?
C1 C2 1.394(4) . ?
C1 S1 1.739(3) . ?
C2 C3 1.379(4) . ?
C2 H2 0.9500 . ?
C3 C4 1.395(4) . ?
C3 H3 0.9500 . ?
C4 C5 1.386(4) . ?
C4 H4 0.9500 . ?
C5 C6 1.385(4) . ?
C5 H5 0.9500 . ?
C6 N1 1.394(3) . ?
C7 N1 1.352(3) . ?
C7 C10 1.385(4) . ?
C7 S1 1.735(3) . ?
C8 N1 1.471(3) . ?
C8 C9 1.514(4) . ?
C8 H8A 0.9900 . ?
C8 H8B 0.9900 . ?
C9 H9A 0.9800 . ?
C9 H9B 0.9800 . ?
C9 H9C 0.9800 . ?
C10 C11 1.383(4) . ?
C10 H10 0.9500 . ?
C11 C12 1.381(4) . ?
C11 H11 0.9500 . ?
C12 C19 1.388(4) . ?
C12 H12 0.9500 . ?
C13 C14 1.387(4) . ?
C13 C18 1.402(4) . ?
C13 S2 1.738(3) . ?
C14 C15 1.366(5) . ?
C14 H14 0.9500 . ?
C15 C16 1.386(5) . ?
C15 H15 0.9500 . ?
C16 C17 1.380(5) . ?
C16 H16 0.9500 . ?
C17 C18 1.390(4) . ?
C17 H17 0.9500 . ?
C18 N2 1.395(4) . ?
C19 N2 1.348(3) . ?
C19 S2 1.747(3) . ?
C20 N2 1.478(3) . ?
C20 C21 1.515(4) . ?
C20 H20A 0.9900 . ?
C20 H20B 0.9900 . ?
C21 H21A 0.9800 . ?
C21 H21B 0.9800 . ?
C21 H21C 0.9800 . ?
C22 Cl1 1.739(4) . ?
C22 Cl2 1.748(5) . ?
C22 H22A 0.9900 . ?
C22 H22B 0.9900 . ?

loop_
_geom_hbond_atom_site_label_D
_geom_hbond_atom_site_label_H
_geom_hbond_atom_site_label_A
_geom_hbond_distance_DH
_geom_hbond_distance_HA
_geom_hbond_distance_DA
_geom_hbond_angle_DHA
_geom_hbond_site_symmetry_A
_geom_hbond_publ_flag
C5 H5 Cl2 0.95 2.99 3.671(3) 130.1 1_554 yes
C8 H8B Cl1 0.99 2.97 3.823(3) 145.2 1_554 yes
C10 H10 I1 0.95 3.29 4.119(3) 147.2 2_665 yes
C12 H12 I1 0.95 3.19 4.042(3) 150.1 2_665 yes
C17 H17 I1 0.95 3.31 4.197(3) 155.6 1_645 yes
C20 H20A I1 0.99 3.06 4.021(3) 164.5 1_645 yes
C22 H22B I1 0.99 2.77 3.731(5) 164.7 . yes

loop_
_geom_torsion_atom_site_label_1
_geom_torsion_atom_site_label_2
_geom_torsion_atom_site_label_3
_geom_torsion_atom_site_label_4
_geom_torsion
_geom_torsion_site_symmetry_1
_geom_torsion_site_symmetry_2
_geom_torsion_site_symmetry_3
_geom_torsion_site_symmetry_4
_geom_torsion_publ_flag
C6 C1 C2 C3 1.6(4) . . . . ?
S1 C1 C2 C3 -179.7(2) . . . . ?
C1 C2 C3 C4 0.2(4) . . . . ?
C2 C3 C4 C5 -1.1(4) . . . . ?
C3 C4 C5 C6 0.3(4) . . . . ?
C4 C5 C6 C1 1.4(4) . . . . ?
C4 C5 C6 N1 -178.0(2) . . . . ?
C2 C1 C6 C5 -2.4(4) . . . . ?
S1 C1 C6 C5 178.7(2) . . . . ?
C2 C1 C6 N1 177.1(2) . . . . ?
S1 C1 C6 N1 -1.8(3) . . . . ?
N1 C7 C10 C11 179.8(2) . . . . ?
S1 C7 C10 C11 1.5(4) . . . . ?
C7 C10 C11 C12 -178.3(2) . . . . ?
C10 C11 C12 C19 178.2(2) . . . . ?
C18 C13 C14 C15 1.1(4) . . . . ?
S2 C13 C14 C15 -179.2(2) . . . . ?
C13 C14 C15 C16 -0.9(5) . . . . ?
C14 C15 C16 C17 0.0(5) . . . . ?
C15 C16 C17 C18 0.8(5) . . . . ?
C16 C17 C18 N2 178.4(3) . . . . ?
C16 C17 C18 C13 -0.6(4) . . . . ?
C14 C13 C18 C17 -0.3(4) . . . . ?
S2 C13 C18 C17 180.0(2) . . . . ?
C14 C13 C18 N2 -179.5(2) . . . . ?
S2 C13 C18 N2 0.8(3) . . . . ?
C11 C12 C19 N2 -177.8(2) . . . . ?
C11 C12 C19 S2 1.0(4) . . . . ?
C10 C7 N1 C6 178.1(2) . . . . ?
S1 C7 N1 C6 -3.5(3) . . . . ?
C10 C7 N1 C8 0.3(4) . . . . ?
S1 C7 N1 C8 178.75(18) . . . . ?
C5 C6 N1 C7 -177.1(2) . . . . ?
C1 C6 N1 C7 3.4(3) . . . . ?
C5 C6 N1 C8 0.7(4) . . . . ?
C1 C6 N1 C8 -178.8(2) . . . . ?
C9 C8 N1 C7 86.2(3) . . . . ?
C9 C8 N1 C6 -91.5(3) . . . . ?
C12 C19 N2 C18 178.1(2) . . . . ?
S2 C19 N2 C18 -0.8(3) . . . . ?
C12 C19 N2 C20 -7.0(4) . . . . ?
S2 C19 N2 C20 174.09(17) . . . . ?
C17 C18 N2 C19 -179.1(3) . . . . ?
C13 C18 N2 C19 0.0(3) . . . . ?
C17 C18 N2 C20 6.0(4) . . . . ?
C13 C18 N2 C20 -174.8(2) . . . . ?
C21 C20 N2 C19 -81.3(3) . . . . ?
C21 C20 N2 C18 93.3(3) . . . . ?
N1 C7 S1 C1 1.99(18) . . . . ?
C10 C7 S1 C1 -179.5(2) . . . . ?
C6 C1 S1 C7 -0.09(19) . . . . ?
C2 C1 S1 C7 -178.9(2) . . . . ?
C14 C13 S2 C19 179.2(3) . . . . ?
C18 C13 S2 C19 -1.0(2) . . . . ?
N2 C19 S2 C13 1.04(19) . . . . ?
C12 C19 S2 C13 -177.9(2) . . . . ?
